data_2200264
loop_
_publ_author_name
'Fang, Ya-Yin'
'Guo, Ya-Mei'
'Du, Miao'
'Liu, He'
'Leng, Xue-Bing'
'Zhang, Ruo-Hua'

_publ_section_title
;
 2,3,7,8-Tetrakis(2-pyridyl)pyrazino[2,3-<i>g</i>]quinoxaline
;
_journal_issue 5
_journal_name_full 'Acta Crystallographica Section E'
_journal_page_first o380
_journal_page_last o382
_journal_paper_doi 10.1107/S1600536801005153
_journal_volume 57
_journal_year 2001
_chemical_formula_iupac 'C30 H18 N8'
_chemical_formula_moiety 'C30 H18 N8'
_chemical_formula_sum 'C30 H18 N8'
_chemical_formula_weight 490.52
_chemical_name_systematic
;
2,3,7,8-Tetrakis(2-pyridyl)pyrazino-[2,3-g]quinoxaline
;
_space_group_IT_number 13
_symmetry_cell_setting monoclinic
_symmetry_space_group_name_Hall '-P 2yc'
_symmetry_space_group_name_H-M 'P 1 2/c 1'
_cell_angle_alpha 90.00
_cell_angle_beta 114.398(5)
_cell_angle_gamma 90.00
_cell_formula_units_Z 2
_cell_length_a 15.061(5)
_cell_length_b 6.2184(19)
_cell_length_c 13.908(4)
_cell_measurement_reflns_used 4465
_cell_measurement_temperature 298(2)
_cell_measurement_theta_max 25.02
_cell_measurement_theta_min 1.48
_cell_volume 1186.2(6)
_computing_cell_refinement SMART
_computing_data_collection 'SMART (Bruker, 1998)'
_computing_data_reduction 'SAINT (Bruker, 1998)'
_computing_molecular_graphics 'SHELXTL (Bruker, 1998)'
_computing_structure_refinement 'SHELXL97 (Sheldrick, 1997)'
_computing_structure_solution 'SHELXS97 (Sheldrick, 1997)'
_diffrn_measurement_device 'Bruker SMART 1000'
_diffrn_measurement_method \w
_diffrn_radiation_type MoK\a
_diffrn_radiation_wavelength .71073
_diffrn_reflns_av_R_equivalents .0349
_diffrn_reflns_limit_h_max 17
_diffrn_reflns_limit_h_min -17
_diffrn_reflns_limit_k_max 7
_diffrn_reflns_limit_k_min -3
_diffrn_reflns_limit_l_max 16
_diffrn_reflns_limit_l_min -16
_diffrn_reflns_number 4515
_diffrn_reflns_theta_max 25.02
_diffrn_standards_decay_% none
_diffrn_standards_interval_count none
_diffrn_standards_number none
_exptl_absorpt_coefficient_mu .086
_exptl_absorpt_correction_T_max .9871
_exptl_absorpt_correction_T_min .9829
_exptl_absorpt_correction_type multi-scan
_exptl_absorpt_process_details '(SADABS; Sheldrick, 1996)'
_exptl_crystal_colour yellow
_exptl_crystal_density_diffrn 1.373
_exptl_crystal_density_meas ?
_exptl_crystal_description prism
_exptl_crystal_F_000 508
_exptl_crystal_size_max .20
_exptl_crystal_size_mid .20
_exptl_crystal_size_min .15
_refine_diff_density_max .155
_refine_diff_density_min -.147
_refine_ls_extinction_coef .0092(15)
_refine_ls_extinction_method SHELXL97
_refine_ls_goodness_of_fit_ref .935
_refine_ls_hydrogen_treatment constr
_refine_ls_number_parameters 173
_refine_ls_number_reflns 2046
_refine_ls_R_factor_gt .0406
_refine_ls_shift/su_max .008
_refine_ls_shift/su_mean .001
_refine_ls_structure_factor_coef Fsqd
_refine_ls_weighting_details 'calc w = 1/[\s^2^(Fo^2^)+(0.0466P)^2^] where P = (Fo^2^+2Fc^2^)/3'
_refine_ls_weighting_scheme calc
_refine_ls_wR_factor_ref .1036
_reflns_number_gt 1217
_reflns_number_total 2046
_reflns_threshold_expression I>2\s(I)
_cod_data_source_file bt6028.cif
_cod_data_source_block I
_cod_depositor_comments
;
The following automatic conversions were performed:
'_symmetry_cell_setting' value 'Monoclinic' changed to 'monoclinic'
according to '/home/saulius/struct/CIF-dictionaries/cif_core.dic'
dictionary named 'cif_core.dic' version 2.4.1 from 2010-06-29.

Automatic conversion script
Id: cif_fix_enum 1527 2010-12-29 10:47:43Z saulius 

The following automatic conversions were performed:

'_symmetry_cell_setting' value 'Monoclinic' changed to 'monoclinic'
according to /home/saulius/struct/CIF-dictionaries/cif_core.dic
dictionary named 'cif_core.dic' version 2.4.1 from 2010-06-29.

Automatic conversion script
Id: cif_fix_values 1715 2011-07-08 13:25:40Z adriana 

The following automatic conversions were performed:

'_exptl_crystal_density_meas' value 'not measured' was changed to '?'
- the value is perceived as not measured.

Automatic conversion script
Id: cif_fix_values 3008 2015-01-20 13:52:24Z robertas 
;
_cod_original_cell_volume 1186.3(6)
_cod_original_sg_symbol_H-M 'P 2/c'
_cod_database_code 2200264
_cod_database_fobs_code 2200264

loop_
_symmetry_equiv_pos_as_xyz
'x, y, z'
'-x, y, -z+1/2'
'-x, -y, -z'
'x, -y, z-1/2'

loop_
_atom_site_label
_atom_site_fract_x
_atom_site_fract_y
_atom_site_fract_z
_atom_site_U_iso_or_equiv
_atom_site_adp_type
_atom_site_calc_flag
_atom_site_refinement_flags
_atom_site_occupancy
_atom_site_disorder_assembly
_atom_site_disorder_group
_atom_site_type_symbol
N1 .24555(13) .7240(3) .07158(14) .0461(5) Uani d . 1 . . N
N2 .42174(12) .7179(3) .33148(13) .0422(5) Uani d . 1 . . N
N3 .31210(11) 1.0697(3) .34939(13) .0409(5) Uani d . 1 . . N
N4 .11787(13) .7647(3) .19029(14) .0488(5) Uani d . 1 . . N
C1 .22019(16) .6088(4) -.01714(18) .0504(6) Uani d . 1 . . C
H3A .1816 .6746 -.0808 .060 Uiso calc R 1 . . H
C2 .24769(18) .4002(5) -.0196(2) .0585(7) Uani d . 1 . . C
H2A .2267 .3259 -.0832 .070 Uiso calc R 1 . . H
C3 .3069(2) .3017(4) .0735(2) .0620(7) Uani d . 1 . . C
H1A .3267 .1598 .0741 .074 Uiso calc R 1 . . H
C4 .33617(17) .4181(4) .16537(18) .0500(6) Uani d . 1 . . C
H4A .3780 .3577 .2293 .060 Uiso calc R 1 . . H
C5 .30255(14) .6264(3) .16148(16) .0376(5) Uani d . 1 . . C
C6 .33458(14) .7584(3) .25939(16) .0378(5) Uani d . 1 . . C
C7 .27509(14) .9293(3) .27320(15) .0364(5) Uani d . 1 . . C
C8 .16811(14) .9489(4) .20992(15) .0386(5) Uani d . 1 . . C
C9 .12431(16) 1.1480(4) .18140(17) .0501(6) Uani d . 1 . . C
H9A .1614 1.2732 .1980 .060 Uiso calc R 1 . . H
C10 .02475(17) 1.1561(4) .1280(2) .0642(7) Uani d . 1 . . C
H12A -.0064 1.2878 .1063 .077 Uiso calc R 1 . . H
C11 -.02855(17) .9704(4) .1066(2) .0655(8) Uani d . 1 . . C
H11A -.0961 .9726 .0706 .079 Uiso calc R 1 . . H
C12 .02110(17) .7812(4) .1400(2) .0585(7) Uani d . 1 . . C
H10A -.0152 .6550 .1268 .070 Uiso calc R 1 . . H
C13 .45943(14) .8533(3) .41707(16) .0387(5) Uani d . 1 . . C
C14 .40723(14) 1.0411(4) .42217(16) .0378(5) Uani d . 1 . . C
C15 .44856(15) 1.1859(4) .50402(16) .0427(6) Uani d . 1 . . C
H15A .4148 1.3096 .5063 .051 Uiso calc R 1 . . H

loop_
_atom_site_aniso_label
_atom_site_aniso_U_11
_atom_site_aniso_U_22
_atom_site_aniso_U_33
_atom_site_aniso_U_12
_atom_site_aniso_U_13
_atom_site_aniso_U_23
N1 .0385(10) .0572(13) .0387(11) -.0036(9) .0120(9) -.0078(10)
N2 .0356(10) .0469(11) .0392(10) .0004(8) .0105(8) -.0086(9)
N3 .0320(10) .0466(12) .0383(10) .0033(8) .0087(8) -.0039(9)
N4 .0370(11) .0488(13) .0573(12) -.0049(9) .0159(9) -.0058(10)
C1 .0370(13) .0727(18) .0404(13) -.0069(12) .0149(11) -.0096(13)
C2 .0544(16) .0723(19) .0537(16) -.0207(14) .0273(13) -.0262(15)
C3 .0794(19) .0459(16) .0686(18) -.0044(14) .0386(16) -.0163(15)
C4 .0574(15) .0424(15) .0500(15) .0001(12) .0220(12) -.0011(12)
C5 .0321(11) .0428(13) .0385(12) -.0057(10) .0151(10) -.0057(10)
C6 .0325(12) .0426(13) .0370(12) -.0015(10) .0131(10) -.0021(10)
C7 .0347(11) .0401(13) .0323(11) -.0012(10) .0118(9) -.0004(10)
C8 .0324(12) .0439(14) .0370(12) .0006(11) .0119(10) -.0041(10)
C9 .0357(13) .0449(15) .0590(15) -.0013(11) .0090(11) -.0030(12)
C10 .0413(15) .0538(17) .0803(19) .0088(13) .0078(13) .0002(14)
C11 .0305(13) .0638(19) .086(2) .0004(13) .0083(12) -.0091(15)
C12 .0390(15) .0520(16) .0778(18) -.0074(12) .0174(13) -.0116(14)
C13 .0321(12) .0432(13) .0387(12) -.0011(10) .0123(10) -.0053(10)
C14 .0296(11) .0433(13) .0384(12) .0024(10) .0117(10) -.0019(10)
C15 .0340(12) .0431(14) .0452(13) .0063(10) .0106(10) -.0084(11)

loop_
_atom_type_symbol
_atom_type_description
_atom_type_scat_dispersion_real
_atom_type_scat_dispersion_imag
_atom_type_scat_source
C C .0033 .0016 'International Tables Vol C Tables 4.2.6.8 and 6.1.1.4'
H H .0000 .0000 'International Tables Vol C Tables 4.2.6.8 and 6.1.1.4'
N N .0061 .0033 'International Tables Vol C Tables 4.2.6.8 and 6.1.1.4'

loop_
_geom_angle_atom_site_label_1
_geom_angle_atom_site_label_2
_geom_angle_atom_site_label_3
_geom_angle_site_symmetry_1
_geom_angle_site_symmetry_3
_geom_angle
_geom_angle_publ_flag
C5 N1 C1 . . 116.6(2) yes
C6 N2 C13 . . 118.11(18) yes
C7 N3 C14 . . 118.25(18) yes
C12 N4 C8 . . 116.4(2) yes
N1 C1 C2 . . 123.9(2) no
C1 C2 C3 . . 119.0(2) no
C4 C3 C2 . . 118.4(2) no
C3 C4 C5 . . 119.0(2) no
N1 C5 C4 . . 123.1(2) no
N1 C5 C6 . . 116.48(19) yes
C4 C5 C6 . . 120.3(2) no
N2 C6 C7 . . 121.26(19) no
N2 C6 C5 . . 116.03(19) yes
C7 C6 C5 . . 122.65(18) no
N3 C7 C6 . . 121.07(19) no
N3 C7 C8 . . 114.82(18) yes
C6 C7 C8 . . 123.91(18) no
N4 C8 C9 . . 123.10(19) yes
N4 C8 C7 . . 115.70(19) yes
C9 C8 C7 . . 121.01(19) no
C10 C9 C8 . . 118.3(2) no
C11 C10 C9 . . 119.9(2) no
C10 C11 C12 . . 117.6(2) no
N4 C12 C11 . . 124.7(2) no
N2 C13 C15 . 3_676 119.82(19) no
N2 C13 C14 . . 120.39(18) no
C15 C13 C14 3_676 . 119.69(19) no
C15 C14 N3 . . 119.82(19) yes
C15 C14 C13 . . 120.31(18) no
N3 C14 C13 . . 119.69(19) no
C14 C15 C13 . 3_676 120.0(2) no

loop_
_geom_bond_atom_site_label_1
_geom_bond_atom_site_label_2
_geom_bond_site_symmetry_2
_geom_bond_distance
_geom_bond_publ_flag
N1 C5 . 1.335(3) yes
N1 C1 . 1.339(3) yes
N2 C6 . 1.306(3) yes
N2 C13 . 1.375(2) yes
N3 C7 . 1.307(3) yes
N3 C14 . 1.382(2) yes
N4 C12 . 1.335(3) yes
N4 C8 . 1.338(3) yes
C1 C2 . 1.367(4) no
C2 C3 . 1.376(3) no
C3 C4 . 1.374(3) no
C4 C5 . 1.384(3) no
C5 C6 . 1.489(3) no
C6 C7 . 1.453(3) no
C7 C8 . 1.488(3) no
C8 C9 . 1.382(3) no
C9 C10 . 1.372(3) no
C10 C11 . 1.367(4) no
C11 C12 . 1.369(3) no
C13 C15 3_676 1.388(3) no
C13 C14 . 1.426(3) no
C14 C15 . 1.382(3) no
C15 C13 3_676 1.388(3) no
